data_7214497
loop_
_publ_author_name
'Jones, Andrew O. F.'
'Leech, Charlotte K.'
'McIntyre, Garry J.'
'Wilson, Chick C.'
'Thomas, Lynne H.'

_publ_section_title
;
 Engineering short, strong hydrogen bonds in urea di-carboxylic acid
 complexes
;
_journal_issue 35
_journal_name_full CrystEngComm
_journal_page_first 8177
_journal_paper_doi 10.1039/C4CE00587B
_journal_volume 16
_journal_year 2014
_chemical_formula_sum 'C10 H20 N4 O6'
_chemical_formula_weight 292.3
_chemical_name_common
;
 bis(N,N-dimethylurea) fumaric acid
;
_chemical_name_systematic
;
 bis(N,N-Dimethylurea) trans-butenedioic acid
;
_space_group_IT_number 14
_symmetry_cell_setting monoclinic
_symmetry_space_group_name_Hall '-P 2yn'
_symmetry_space_group_name_H-M 'P 1 21/n 1'
_atom_sites_solution_hydrogens difmap
_atom_sites_solution_primary direct
_atom_sites_solution_secondary difmap
_audit_creation_method SHELXL-97
_audit_update_record
;
2011-02-23 # Formatted by publCIF
;
_cell_angle_alpha 90.00
_cell_angle_beta 101.019(4)
_cell_angle_gamma 90.00
_cell_formula_units_Z 2
_cell_length_a 5.8025(8)
_cell_length_b 18.158(2)
_cell_length_c 6.8184(8)
_cell_measurement_reflns_used 6542
_cell_measurement_temperature 100
_cell_measurement_theta_max 55.12
_cell_measurement_theta_min 6.09
_cell_volume 705.15(15)
_computing_cell_refinement 'CrystalClear 1.4.0 (Rigaku, 2008)'
_computing_data_collection 'CrystalClear 1.4.0 (Rigaku, 2008)'
_computing_data_reduction 'CrystalClear 1.4.0 (Rigaku, 2008)'
_computing_molecular_graphics 'Mercury (McRae, 2006)'
_computing_publication_material 'WINGX (Farrugia, 1999)'
_computing_structure_refinement 'SHELXL-97 (Sheldrick, 2008)'
_computing_structure_solution 'SHELXS-97 (Sheldrick, 2008)'
_diffrn_ambient_temperature 100
_diffrn_measured_fraction_theta_full 0.999
_diffrn_measured_fraction_theta_max 0.999
_diffrn_measurement_device_type 'Rigaku R-AXIS RAPID IP Image Plate'
_diffrn_measurement_method 'Image plate'
_diffrn_radiation_monochromator graphite
_diffrn_radiation_source 'fine-focus sealed tube'
_diffrn_radiation_type MoK\a
_diffrn_radiation_wavelength 0.71075
_diffrn_reflns_av_R_equivalents 0.0348
_diffrn_reflns_av_sigmaI/netI 0.0233
_diffrn_reflns_limit_h_max 7
_diffrn_reflns_limit_h_min -7
_diffrn_reflns_limit_k_max 23
_diffrn_reflns_limit_k_min -23
_diffrn_reflns_limit_l_max 8
_diffrn_reflns_limit_l_min -8
_diffrn_reflns_number 9285
_diffrn_reflns_theta_full 27.48
_diffrn_reflns_theta_max 27.48
_diffrn_reflns_theta_min 3.24
_exptl_absorpt_coefficient_mu 0.114
_exptl_absorpt_correction_T_max 1.0000
_exptl_absorpt_correction_T_min 0.8436
_exptl_absorpt_correction_type multi-scan
_exptl_absorpt_process_details 'ABSCOR, Rigaku 1995'
_exptl_crystal_colour colourless
_exptl_crystal_density_diffrn 1.377
_exptl_crystal_density_method 'not measured'
_exptl_crystal_description prism
_exptl_crystal_F_000 312
_exptl_crystal_size_max 0.2
_exptl_crystal_size_mid 0.1
_exptl_crystal_size_min 0.1
_refine_diff_density_max 0.228
_refine_diff_density_min -0.220
_refine_diff_density_rms 0.046
_refine_ls_extinction_method none
_refine_ls_goodness_of_fit_ref 1.130
_refine_ls_hydrogen_treatment refall
_refine_ls_matrix_type full
_refine_ls_number_parameters 131
_refine_ls_number_reflns 1620
_refine_ls_number_restraints 0
_refine_ls_restrained_S_all 1.130
_refine_ls_R_factor_all 0.0525
_refine_ls_R_factor_gt 0.0417
_refine_ls_shift/su_max 0.000
_refine_ls_shift/su_mean 0.000
_refine_ls_structure_factor_coef Fsqd
_refine_ls_weighting_details 'calc w=1/[\s^2^(Fo^2^)+(0.0696P)^2^+0.1012P] where P=(Fo^2^+2Fc^2^)/3'
_refine_ls_weighting_scheme calc
_refine_ls_wR_factor_gt 0.1139
_refine_ls_wR_factor_ref 0.1251
_reflns_number_gt 1286
_reflns_number_total 1620
_reflns_threshold_expression >2\s(I)
_cod_data_source_file c4ce00587b2.cif
_cod_data_source_block dmu_fum_100k
_cod_depositor_comments 'Adding full bibliography for 7214477--7214509.cif.'
_cod_original_cell_volume 705.14(15)
_cod_original_sg_symbol_H-M P21/n
_cod_database_code 7214497

loop_
_symmetry_equiv_pos_as_xyz
'x, y, z'
'-x+1/2, y+1/2, -z+1/2'
'-x, -y, -z'
'x-1/2, -y-1/2, z-1/2'

loop_
_atom_site_label
_atom_site_type_symbol
_atom_site_fract_x
_atom_site_fract_y
_atom_site_fract_z
_atom_site_U_iso_or_equiv
_atom_site_adp_type
_atom_site_occupancy
_atom_site_symmetry_multiplicity
_atom_site_calc_flag
H3 H 1.022(4) 0.5732(11) 0.323(3) 0.047(5) Uiso 1 1 d
H2 H 0.860(3) 0.5650(11) 0.479(3) 0.041(5) Uiso 1 1 d
H5 H 1.139(4) 0.6541(10) 0.145(3) 0.044(5) Uiso 1 1 d
H9 H 0.291(3) 0.5391(9) 0.934(3) 0.038(5) Uiso 1 1 d
H1 H 0.497(4) 0.6153(11) 0.535(3) 0.058(6) Uiso 1 1 d
H8 H 0.699(4) 0.7769(12) 0.033(3) 0.059(6) Uiso 1 1 d
H4 H 0.979(4) 0.6190(12) -0.052(3) 0.056(6) Uiso 1 1 d
H6 H 1.034(4) 0.7071(12) -0.031(3) 0.055(6) Uiso 1 1 d
H7 H 0.567(4) 0.7163(13) -0.105(4) 0.070(7) Uiso 1 1 d
H10 H 0.496(4) 0.7356(12) 0.107(4) 0.063(6) Uiso 1 1 d
O1 O 0.56933(17) 0.65460(6) 0.36301(15) 0.0328(3) Uani 1 1 d
N1 N 0.7931(2) 0.67530(6) 0.13011(18) 0.0297(3) Uani 1 1 d
O2 O 0.42679(18) 0.59712(6) 0.65100(16) 0.0345(3) Uani 1 1 d
C2 C 0.5508(2) 0.54593(8) 0.7583(2) 0.0294(3) Uani 1 1 d
C1 C 0.7489(2) 0.63899(8) 0.2910(2) 0.0280(3) Uani 1 1 d
O3 O 0.73649(19) 0.52107(6) 0.72523(16) 0.0356(3) Uani 1 1 d
C3 C 0.4435(3) 0.52189(8) 0.9293(2) 0.0305(3) Uani 1 1 d
N2 N 0.8989(2) 0.58624(7) 0.3747(2) 0.0319(3) Uani 1 1 d
C5 C 0.6276(3) 0.72983(8) 0.0300(2) 0.0324(3) Uani 1 1 d
C4 C 1.0017(3) 0.66197(10) 0.0450(3) 0.0364(4) Uani 1 1 d

loop_
_atom_site_aniso_label
_atom_site_aniso_U_11
_atom_site_aniso_U_22
_atom_site_aniso_U_33
_atom_site_aniso_U_23
_atom_site_aniso_U_13
_atom_site_aniso_U_12
O1 0.0286(5) 0.0339(6) 0.0377(6) 0.0039(4) 0.0112(4) 0.0054(4)
N1 0.0238(6) 0.0308(6) 0.0355(7) 0.0028(5) 0.0082(5) 0.0014(4)
O2 0.0315(6) 0.0381(6) 0.0351(6) 0.0053(5) 0.0096(5) 0.0072(4)
C2 0.0290(7) 0.0281(7) 0.0313(7) -0.0043(6) 0.0061(6) 0.0008(5)
C1 0.0238(6) 0.0273(6) 0.0324(7) -0.0026(6) 0.0042(5) -0.0006(5)
O3 0.0342(6) 0.0368(6) 0.0386(6) 0.0043(5) 0.0138(5) 0.0083(4)
C3 0.0277(7) 0.0309(7) 0.0341(7) -0.0041(6) 0.0086(6) 0.0009(5)
N2 0.0274(6) 0.0339(7) 0.0353(7) 0.0039(5) 0.0079(5) 0.0053(5)
C5 0.0290(7) 0.0305(7) 0.0381(8) 0.0061(6) 0.0070(6) 0.0018(6)
C4 0.0273(8) 0.0449(9) 0.0387(9) 0.0003(7) 0.0106(7) 0.0036(6)

loop_
_atom_type_symbol
_atom_type_description
_atom_type_scat_dispersion_real
_atom_type_scat_dispersion_imag
_atom_type_scat_source
C C 0.0033 0.0016 'International Tables Vol C Tables 4.2.6.8 and 6.1.1.4'
H H 0.0000 0.0000 'International Tables Vol C Tables 4.2.6.8 and 6.1.1.4'
N N 0.0061 0.0033 'International Tables Vol C Tables 4.2.6.8 and 6.1.1.4'
O O 0.0106 0.0060 'International Tables Vol C Tables 4.2.6.8 and 6.1.1.4'

loop_
_geom_angle_atom_site_label_1
_geom_angle_atom_site_label_2
_geom_angle_atom_site_label_3
_geom_angle
_geom_angle_site_symmetry_1
C1 N1 C5 120.28(12) .
C1 N1 C4 123.01(12) .
C5 N1 C4 116.70(12) .
O3 C2 O2 124.46(14) .
O3 C2 C3 123.30(13) .
O2 C2 C3 112.23(12) .
O1 C1 N1 120.38(12) .
O1 C1 N2 120.55(13) .
N1 C1 N2 119.07(13) .
C3 C3 C2 121.59(17) 3_667

loop_
_geom_bond_atom_site_label_1
_geom_bond_atom_site_label_2
_geom_bond_distance
_geom_bond_site_symmetry_2
O1 C1 1.2659(17) .
N1 C1 1.3456(19) .
N1 C5 1.4552(18) .
N1 C4 1.4596(19) .
O2 C2 1.3098(18) .
C2 O3 1.2282(18) .
C2 C3 1.488(2) .
C1 N2 1.3459(18) .
C3 C3 1.323(3) 3_667

loop_
_geom_hbond_atom_site_label_D
_geom_hbond_atom_site_label_H
_geom_hbond_atom_site_label_A
_geom_hbond_distance_DH
_geom_hbond_distance_HA
_geom_hbond_distance_DA
_geom_hbond_angle_DHA
O2 H1 O1 1.01(2) 1.50(2) 2.5000(15) 169(2)
N2 H2 O3 0.88(2) 2.10(2) 2.9769(18) 174.1(17)
